data_1529875
loop_
_publ_author_name
'Zhao, Ming'
'Onakpa, Monday M.'
'Santarsiero, Bernard D.'
'Huang, Xiao-Jun'
'Zhang, Xiao-Qi'
'Chen, Jia'
'Cheng, Jian-Jun'
'Longnecker, Richard'
'Che, Chun-Tao'

_publ_section_title
;
 Icacinlactone H and Icacintrichantholide from the Tuber of Icacina
 trichantha.
;
_journal_issue 15
_journal_name_full 'Organic letters'
_journal_page_first 3834
_journal_page_last 3837
_journal_paper_doi 10.1021/acs.orglett.5b01806
_journal_volume 17
_journal_year 2015
_chemical_formula_moiety 'C20 H20 O7'
_chemical_formula_sum 'C20 H20 O7'
_chemical_formula_weight 372.36
_chemical_name_common Icacinlactone
_chemical_name_systematic
;
 ?
;
_space_group_crystal_system orthorhombic
_space_group_IT_number 18
_space_group_name_Hall 'P 2 2ab'
_space_group_name_H-M_alt 'P 21 21 2'
_symmetry_space_group_name_Hall 'P 2 2ab'
_symmetry_space_group_name_H-M 'P 21 21 2'
_atom_sites_solution_hydrogens mixed
_audit_creation_method SHELXL-2013
_cell_angle_alpha 90
_cell_angle_beta 90
_cell_angle_gamma 90
_cell_formula_units_Z 4
_cell_length_a 6.8018(3)
_cell_length_b 20.5957(9)
_cell_length_c 12.4023(5)
_cell_measurement_temperature 100.0(1)
_cell_volume 1737.41(13)
_computing_structure_refinement 'SHELXL-2013 (Sheldrick, 2013)'
_diffrn_ambient_temperature 100.0(1)
_diffrn_measured_fraction_theta_full 0.999
_diffrn_measured_fraction_theta_max 0.999
_diffrn_measurement_device_type 'Bruker SMART/APEXII'
_diffrn_radiation_type CuK\a
_diffrn_radiation_wavelength 1.54178
_diffrn_reflns_av_R_equivalents 0.0332
_diffrn_reflns_av_unetI/netI 0.0204
_diffrn_reflns_laue_measured_fraction_full 0.999
_diffrn_reflns_laue_measured_fraction_max 0.999
_diffrn_reflns_limit_h_max 6
_diffrn_reflns_limit_h_min -8
_diffrn_reflns_limit_k_max 24
_diffrn_reflns_limit_k_min -24
_diffrn_reflns_limit_l_max 14
_diffrn_reflns_limit_l_min -13
_diffrn_reflns_number 15297
_diffrn_reflns_point_group_measured_fraction_full 0.995
_diffrn_reflns_point_group_measured_fraction_max 0.993
_diffrn_reflns_theta_full 67.679
_diffrn_reflns_theta_max 68.234
_diffrn_reflns_theta_min 3.564
_exptl_absorpt_coefficient_mu 0.907
_exptl_absorpt_correction_T_max 0.8574
_exptl_absorpt_correction_T_min 0.7073
_exptl_absorpt_correction_type numerical
_exptl_absorpt_process_details 'SADABS 2014/4'
_exptl_crystal_colour colorless
_exptl_crystal_density_diffrn 1.528
_exptl_crystal_description block
_exptl_crystal_F_000 784
_exptl_crystal_size_max 0.432
_exptl_crystal_size_mid 0.368
_exptl_crystal_size_min 0.184
_refine_diff_density_max 0.685
_refine_diff_density_min -.627
_refine_diff_density_rms 0.134
_refine_ls_abs_structure_details
;
 Flack x determined using 1306 quotients [(I+)-(I-)]/[(I+)+(I-)]
 (Parsons and Flack (2004), Acta Cryst. A60, s61).
 Parsons z = 0.18(3),
 G = 0.93(9), Hooft y = 0.04(4)
 P2(true) = 1.000, P3(true) = 1.000, 
 P3(racemic twin) = 9E-26, P3(false) = 5E-106
;
_refine_ls_abs_structure_Flack 0.17(5)
_refine_ls_extinction_coef 0.062(5)
_refine_ls_extinction_expression Fc^*^=kFc[1+0.001xFc^2^\l^3^/sin(2\q)]^-1/4^
_refine_ls_extinction_method SHELXL
_refine_ls_goodness_of_fit_ref 1.221
_refine_ls_hydrogen_treatment mixed
_refine_ls_matrix_type full
_refine_ls_number_parameters 253
_refine_ls_number_reflns 3159
_refine_ls_number_restraints 0
_refine_ls_restrained_S_all 1.221
_refine_ls_R_factor_all 0.0721
_refine_ls_R_factor_gt 0.0721
_refine_ls_shift/su_max 0.007
_refine_ls_shift/su_mean 0.000
_refine_ls_structure_factor_coef Fsqd
_refine_ls_weighting_details 'w=1/[\s^2^(Fo^2^)+(0.0677P)^2^+5.1948P] where P=(Fo^2^+2Fc^2^)/3'
_refine_ls_weighting_scheme calc
_refine_ls_wR_factor_gt 0.1924
_refine_ls_wR_factor_ref 0.1924
_reflns_Friedel_coverage 0.705
_reflns_friedel_fraction_full 0.989
_reflns_friedel_fraction_max 0.984
_reflns_number_gt 3157
_reflns_number_total 3159
_reflns_threshold_expression 'I > 2\s(I)'
_cod_data_source_file ol5b01806_si_002.cif
_cod_data_source_block UIC2014MingIC5
_cod_database_code 1529875
_shelx_space_group_comment
;
The symmetry employed for this shelxl refinement is uniquely defined
by the following loop, which should always be used as a source of
symmetry information in preference to the above space-group names.
They are only intended as comments.
;
_shelxl_version_number 2013-3

loop_
_space_group_symop_operation_xyz
'x, y, z'
'x+1/2, -y+1/2, -z'
'-x+1/2, y+1/2, -z'
'-x, -y, z'

loop_
_atom_site_label
_atom_site_type_symbol
_atom_site_fract_x
_atom_site_fract_y
_atom_site_fract_z
_atom_site_U_iso_or_equiv
_atom_site_adp_type
_atom_site_occupancy
_atom_site_site_symmetry_order
_atom_site_calc_flag
_atom_site_refinement_flags_posn
_atom_site_refinement_flags_adp
C1 C 0.8477(9) 0.7380(3) 0.4133(5) 0.0175(13) Uani 1 1 d . .
H1A H 0.9780 0.7214 0.4360 0.021 Uiso 1 1 calc R U
H1B H 0.7519 0.7280 0.4711 0.021 Uiso 1 1 calc R U
C2 C 0.8586(10) 0.8124(3) 0.3959(5) 0.0184(13) Uani 1 1 d . .
H2A H 0.9983 0.8264 0.4051 0.022 Uiso 1 1 calc R U
O2 O 0.7436(9) 0.84367(19) 0.4742(4) 0.0310(13) Uani 1 1 d D .
H2B H 0.725(15) 0.8840(11) 0.471(8) 0.050 Uiso 1 1 d D U
C3 C 0.7952(9) 0.8278(3) 0.2812(5) 0.0172(13) Uani 1 1 d . .
O3 O 0.7864(7) 0.8953(2) 0.2705(4) 0.0235(11) Uani 1 1 d D .
H3A H 0.760(15) 0.899(5) 0.205(2) 0.050 Uiso 1 1 d D U
C4 C 0.9356(9) 0.7956(3) 0.1988(5) 0.0154(13) Uani 1 1 d . .
C18 C 1.1414(10) 0.8264(3) 0.1946(5) 0.0204(13) Uani 1 1 d . .
H18A H 1.2210 0.8041 0.1401 0.031 Uiso 1 1 calc R U
H18B H 1.2047 0.8222 0.2653 0.031 Uiso 1 1 calc R U
H18C H 1.1298 0.8724 0.1758 0.031 Uiso 1 1 calc R U
C5 C 0.9390(8) 0.7218(3) 0.2214(5) 0.0143(12) Uani 1 1 d . .
H5A H 1.0725 0.7093 0.2480 0.017 Uiso 1 1 calc R U
C6 C 0.9047(10) 0.6909(3) 0.1107(5) 0.0198(14) Uani 1 1 d . .
H6A H 1.0344 0.6795 0.0779 0.024 Uiso 1 1 calc R U
O6 O 0.8110(7) 0.7416(2) 0.0457(3) 0.0245(11) Uani 1 1 d . .
C19 C 0.8435(10) 0.8006(3) 0.0889(5) 0.0226(14) Uani 1 1 d . .
O19 O 0.7997(8) 0.8499(2) 0.0417(4) 0.0287(12) Uani 1 1 d . .
C7 C 0.7706(11) 0.6303(3) 0.1102(5) 0.0221(14) Uani 1 1 d . .
H7A H 0.6354 0.6434 0.0901 0.027 Uiso 1 1 calc R U
H7B H 0.8186 0.5993 0.0552 0.027 Uiso 1 1 calc R U
C8 C 0.7661(8) 0.5973(3) 0.2181(5) 0.0156(12) Uani 1 1 d . .
C9 C 0.7697(8) 0.6310(3) 0.3147(5) 0.0132(11) Uani 1 1 d . .
C10 C 0.7845(8) 0.7043(3) 0.3081(5) 0.0146(12) Uani 1 1 d . .
C11 C 0.7639(10) 0.5985(3) 0.4146(5) 0.0207(13) Uani 1 1 d . .
H11A H 0.7666 0.6232 0.4793 0.025 Uiso 1 1 calc R U
C12 C 0.7543(9) 0.5315(3) 0.4212(5) 0.0169(12) Uani 1 1 d . .
C13 C 0.7485(9) 0.4959(3) 0.3249(4) 0.0155(12) Uani 1 1 d . .
C14 C 0.7535(8) 0.5300(3) 0.2280(5) 0.0159(12) Uani 1 1 d . .
O14 O 0.7462(7) 0.48758(19) 0.1418(3) 0.0213(10) Uani 1 1 d . .
C15 C 0.7338(9) 0.4278(3) 0.2964(5) 0.0170(12) Uani 1 1 d . .
H15A H 0.7269 0.3918 0.3442 0.020 Uiso 1 1 calc R U
C16 C 0.7319(9) 0.4265(3) 0.1876(5) 0.0207(13) Uani 1 1 d . .
H16A H 0.7219 0.3876 0.1467 0.025 Uiso 1 1 calc R U
C20 C 0.5831(9) 0.7343(3) 0.2762(6) 0.0232(14) Uani 1 1 d . .
H20A H 0.5359 0.7141 0.2085 0.028 Uiso 1 1 calc R U
H20B H 0.4853 0.7254 0.3334 0.028 Uiso 1 1 calc R U
O20 O 0.6028(6) 0.8035(2) 0.2613(4) 0.0236(11) Uani 1 1 d . .
O21 O 0.7526(8) 0.49574(19) 0.5142(3) 0.0259(11) Uani 1 1 d . .
C21 C 0.7568(16) 0.5335(3) 0.6121(5) 0.038(2) Uani 1 1 d . .
H21A H 0.8729 0.5617 0.6119 0.057 Uiso 1 1 calc R U
H21B H 0.7624 0.5044 0.6744 0.057 Uiso 1 1 calc R U
H21C H 0.6378 0.5603 0.6164 0.057 Uiso 1 1 calc R U

loop_
_atom_site_aniso_label
_atom_site_aniso_U_11
_atom_site_aniso_U_22
_atom_site_aniso_U_33
_atom_site_aniso_U_23
_atom_site_aniso_U_13
_atom_site_aniso_U_12
C1 0.019(3) 0.013(3) 0.020(3) -0.003(2) 0.003(3) -0.005(2)
C2 0.024(3) 0.014(3) 0.017(3) -0.002(2) 0.004(3) -0.001(2)
O2 0.050(3) 0.0126(19) 0.030(2) -0.0034(18) 0.031(3) -0.005(2)
C3 0.019(3) 0.013(3) 0.020(3) 0.000(2) 0.004(2) -0.001(2)
O3 0.029(2) 0.0126(19) 0.029(2) 0.0020(18) -0.003(2) 0.0024(18)
C4 0.017(3) 0.016(3) 0.013(3) -0.001(2) -0.002(2) 0.003(2)
C18 0.023(3) 0.024(3) 0.014(3) 0.001(2) 0.007(3) -0.006(3)
C5 0.016(3) 0.014(3) 0.012(3) -0.004(2) 0.005(2) 0.000(2)
C6 0.030(3) 0.017(3) 0.013(3) 0.003(2) 0.003(3) 0.001(3)
O6 0.043(3) 0.0152(19) 0.015(2) -0.0003(17) -0.008(2) 0.0038(19)
C19 0.029(3) 0.020(3) 0.018(3) -0.002(3) -0.010(3) 0.002(3)
O19 0.043(3) 0.017(2) 0.026(2) 0.0011(19) -0.018(2) 0.001(2)
C7 0.029(3) 0.021(3) 0.016(3) -0.006(2) -0.011(3) -0.001(3)
C8 0.011(3) 0.016(3) 0.020(3) -0.003(2) -0.002(2) 0.000(2)
C9 0.006(2) 0.015(3) 0.019(3) -0.001(2) 0.002(2) -0.003(2)
C10 0.009(3) 0.018(3) 0.016(3) -0.006(2) 0.003(2) 0.001(2)
C11 0.020(3) 0.021(3) 0.021(3) -0.004(2) 0.015(3) 0.003(3)
C12 0.012(3) 0.017(3) 0.021(3) -0.001(2) 0.013(3) -0.004(2)
C13 0.013(3) 0.014(3) 0.019(3) 0.001(2) 0.004(3) -0.002(2)
C14 0.009(2) 0.018(3) 0.021(3) -0.005(2) 0.000(3) -0.002(2)
O14 0.025(2) 0.016(2) 0.023(2) -0.0050(16) -0.0074(19) -0.0016(19)
C15 0.014(3) 0.016(3) 0.022(3) -0.004(2) 0.003(2) 0.000(2)
C16 0.019(3) 0.012(3) 0.031(3) -0.005(2) -0.006(3) 0.000(2)
C20 0.015(3) 0.015(3) 0.039(4) -0.007(3) -0.001(3) 0.001(2)
O20 0.011(2) 0.015(2) 0.046(3) -0.003(2) -0.002(2) -0.0006(16)
O21 0.040(3) 0.0135(18) 0.024(2) 0.0014(17) 0.015(2) 0.000(2)
C21 0.076(6) 0.019(3) 0.019(3) 0.003(2) 0.018(4) 0.008(4)

loop_
_atom_type_symbol
_atom_type_description
_atom_type_scat_dispersion_real
_atom_type_scat_dispersion_imag
_atom_type_scat_source
C C 0.0181 0.0091 'International Tables Vol C Tables 4.2.6.8 and 6.1.1.4'
H H 0.0000 0.0000 'International Tables Vol C Tables 4.2.6.8 and 6.1.1.4'
O O 0.0492 0.0322 'International Tables Vol C Tables 4.2.6.8 and 6.1.1.4'

loop_
_geom_angle_atom_site_label_1
_geom_angle_atom_site_label_2
_geom_angle_atom_site_label_3
_geom_angle
C10 C1 C2 109.9(5)
O2 C2 C3 113.2(5)
O2 C2 C1 109.3(5)
C3 C2 C1 108.9(5)
O3 C3 O20 107.1(5)
O3 C3 C2 108.1(5)
O20 C3 C2 110.4(5)
O3 C3 C4 113.0(5)
O20 C3 C4 107.6(5)
C2 C3 C4 110.7(5)
C19 C4 C18 108.7(5)
C19 C4 C3 108.2(5)
C18 C4 C3 114.0(5)
C19 C4 C5 103.8(5)
C18 C4 C5 113.4(5)
C3 C4 C5 108.1(5)
C10 C5 C6 115.0(5)
C10 C5 C4 110.2(5)
C6 C5 C4 104.1(5)
O6 C6 C5 105.3(5)
O6 C6 C7 108.5(5)
C5 C6 C7 115.4(5)
C19 O6 C6 110.6(5)
O19 C19 O6 121.7(5)
O19 C19 C4 126.7(6)
O6 C19 C4 111.6(5)
C8 C7 C6 112.0(5)
C9 C8 C14 115.1(5)
C9 C8 C7 122.9(5)
C14 C8 C7 122.0(5)
C8 C9 C11 121.4(5)
C8 C9 C10 117.0(5)
C11 C9 C10 121.5(5)
C9 C10 C5 108.4(4)
C9 C10 C1 114.9(5)
C5 C10 C1 107.1(5)
C9 C10 C20 110.5(5)
C5 C10 C20 109.2(5)
C1 C10 C20 106.5(5)
C12 C11 C9 121.8(5)
O21 C12 C11 125.9(5)
O21 C12 C13 115.9(5)
C11 C12 C13 118.2(5)
C12 C13 C14 118.1(5)
C12 C13 C15 135.6(5)
C14 C13 C15 106.3(5)
O14 C14 C8 124.3(5)
O14 C14 C13 110.4(5)
C8 C14 C13 125.4(5)
C14 O14 C16 105.1(5)
C16 C15 C13 105.3(5)
C15 C16 O14 113.0(5)
O20 C20 C10 110.1(5)
C3 O20 C20 114.2(4)
C12 O21 C21 114.7(4)

loop_
_geom_bond_atom_site_label_1
_geom_bond_atom_site_label_2
_geom_bond_distance
C1 C10 1.538(8)
C1 C2 1.549(8)
C2 O2 1.405(7)
C2 C3 1.520(8)
C3 O3 1.396(7)
C3 O20 1.423(7)
C3 C4 1.548(8)
C4 C19 1.504(8)
C4 C18 1.538(8)
C4 C5 1.545(8)
C5 C10 1.546(8)
C5 C6 1.532(8)
C6 O6 1.465(7)
C6 C7 1.547(9)
O6 C19 1.346(7)
C19 O19 1.209(8)
C7 C8 1.502(8)
C8 C9 1.386(8)
C8 C14 1.393(8)
C9 C11 1.409(8)
C9 C10 1.514(8)
C10 C20 1.554(8)
C11 C12 1.383(8)
C12 O21 1.370(7)
C12 C13 1.402(8)
C13 C14 1.392(8)
C13 C15 1.451(8)
C14 O14 1.382(7)
O14 C16 1.385(7)
C15 C16 1.350(9)
C20 O20 1.444(7)
O21 C21 1.442(8)
